data_4061846
_journal_name_full Organometallics
_journal_year 2003
_chemical_formula_moiety 'C23 H50 Al1 N O2 Si2, C24 B F20'
_chemical_formula_sum 'C47 H50 Al B F20 N O2 Si2'
_chemical_formula_weight 1161.83
_space_group_IT_number 2
_symmetry_cell_setting triclinic
_symmetry_space_group_name_Hall '-P 1'
_symmetry_space_group_name_H-M 'P -1'
_cell_angle_alpha 91.84(5)
_cell_angle_beta 101.72(3)
_cell_angle_gamma 94.03(5)
_cell_formula_units_Z 2
_cell_length_a 10.538(7)
_cell_length_b 15.501(15)
_cell_length_c 18.797(11)
_cell_measurement_temperature 248(2)
_cell_volume 2996(4)
_diffrn_ambient_temperature 248
_exptl_crystal_density_diffrn 1.288
_cod_depositor_comments
;
The following automatic conversions were performed:
'_symmetry_cell_setting' value 'Triclinic' changed to 'triclinic'
according to '/home/saulius/struct/CIF-dictionaries/cif_core.dic'
dictionary named 'cif_core.dic' version 2.4.1 from 2010-06-29.

Automatic conversion script
Id: cif_fix_enum 1527 2010-12-29 10:47:43Z saulius 
;
_cod_original_formula_sum 'C47 H50 Al1 B F20 N O2 Si2'
_cod_database_code 4061846

loop_
_symmetry_equiv_pos_as_xyz
'x, y, z'
'-x, -y, -z'

loop_
_atom_site_label
_atom_site_type_symbol
_atom_site_fract_x
_atom_site_fract_y
_atom_site_fract_z
_atom_site_U_iso_or_equiv
_atom_site_adp_type
_atom_site_occupancy
_atom_site_symmetry_multiplicity
_atom_site_calc_flag
_atom_site_refinement_flags
_atom_site_disorder_assembly
_atom_site_disorder_group
Al2 Al 1.02452(11) 1.23950(8) 0.83000(6) 0.0395(3) Uani 1 1 d . . .
Al1 Al 1.11586(10) 1.32052(7) 0.72009(5) 0.0332(3) Uani 1 1 d . . .
O1 O 1.1281(2) 1.21649(15) 0.75988(11) 0.0331(5) Uani 1 1 d . . .
O2 O 1.0193(2) 1.34955(15) 0.78662(11) 0.0342(6) Uani 1 1 d . . .
Si1 Si 1.20962(10) 1.12379(7) 0.76039(5) 0.0371(3) Uani 1 1 d . . .
Si2 Si 0.99660(11) 1.44776(7) 0.82463(5) 0.0434(3) Uani 1 1 d . . .
N1 N 0.9897(3) 1.3068(2) 0.62361(14) 0.0400(8) Uani 1 1 d . . .
B1 B 1.5500(4) 1.2442(3) 1.3275(2) 0.0340(9) Uani 1 1 d . . .
C2 C 1.1245(4) 1.2499(3) 0.9299(2) 0.0592(12) Uani 1 1 d . . .
H1A H 1.0672 1.2616 0.9628 0.089 Uiso 1 1 calc R . .
H1B H 1.1917 1.2970 0.9345 0.089 Uiso 1 1 calc R . .
H1C H 1.1643 1.1963 0.9420 0.089 Uiso 1 1 calc R . .
C3 C 0.8575(4) 1.1693(3) 0.8054(2) 0.0574(11) Uani 1 1 d . . .
H2A H 0.8059 1.1816 0.8412 0.086 Uiso 1 1 calc R . .
H2B H 0.8731 1.1084 0.8051 0.086 Uiso 1 1 calc R . .
H2C H 0.8110 1.1834 0.7577 0.086 Uiso 1 1 calc R . .
C1 C 1.2658(4) 1.3997(3) 0.7180(2) 0.0564(11) Uani 1 1 d . . .
H3A H 1.2373 1.4516 0.6942 0.085 Uiso 1 1 calc R . .
H3B H 1.3230 1.3721 0.6914 0.085 Uiso 1 1 calc R . .
H3C H 1.3121 1.4150 0.7674 0.085 Uiso 1 1 calc R . .
C4 C 1.1526(4) 1.0642(3) 0.6717(2) 0.0463(10) Uani 1 1 d . . .
H4A H 1.1764 1.0986 0.6335 0.069 Uiso 1 1 calc R . .
H4B H 1.0589 1.0530 0.6626 0.069 Uiso 1 1 calc R . .
H4C H 1.1927 1.0097 0.6724 0.069 Uiso 1 1 calc R . .
C5 C 1.1618(5) 1.0559(3) 0.8327(2) 0.0612(12) Uani 1 1 d . . .
H5A H 1.1913 1.0862 0.8797 0.092 Uiso 1 1 calc R . .
H5B H 1.2014 1.0013 0.8327 0.092 Uiso 1 1 calc R . .
H5C H 1.0680 1.0451 0.8230 0.092 Uiso 1 1 calc R . .
C6 C 1.3916(4) 1.1530(3) 0.7799(2) 0.0476(10) Uani 1 1 d . . .
C7 C 1.4591(4) 1.0687(3) 0.7961(3) 0.0689(14) Uani 1 1 d . . .
H7A H 1.4323 1.0427 0.8375 0.103 Uiso 1 1 calc R . .
H7B H 1.5526 1.0816 0.8070 0.103 Uiso 1 1 calc R . .
H7C H 1.4348 1.0287 0.7539 0.103 Uiso 1 1 calc R . .
C8 C 1.4337(4) 1.2173(3) 0.8471(3) 0.0699(14) Uani 1 1 d . . .
H8A H 1.4062 1.1924 0.8887 0.105 Uiso 1 1 calc R . .
H8B H 1.3937 1.2712 0.8368 0.105 Uiso 1 1 calc R . .
H8C H 1.5275 1.2284 0.8577 0.105 Uiso 1 1 calc R . .
C9 C 1.4359(4) 1.1929(3) 0.7138(3) 0.0635(13) Uani 1 1 d . . .
H9A H 1.3943 1.2462 0.7028 0.095 Uiso 1 1 calc R . .
H9B H 1.4117 1.1524 0.6720 0.095 Uiso 1 1 calc R . .
H9C H 1.5295 1.2053 0.7250 0.095 Uiso 1 1 calc R . .
C10 C 1.1361(5) 1.4767(3) 0.9021(2) 0.0612(12) Uani 1 1 d . . .
H10A H 1.1368 1.4341 0.9389 0.092 Uiso 1 1 calc R . .
H10B H 1.1272 1.5334 0.9229 0.092 Uiso 1 1 calc R . .
H10C H 1.2168 1.4775 0.8847 0.092 Uiso 1 1 calc R . .
C11 C 1.0007(5) 1.5323(3) 0.7563(2) 0.0595(12) Uani 1 1 d . . .
H11A H 0.9293 1.5193 0.7150 0.089 Uiso 1 1 calc R . .
H11B H 1.0824 1.5329 0.7401 0.089 Uiso 1 1 calc R . .
H11C H 0.9926 1.5885 0.7783 0.089 Uiso 1 1 calc R . .
C12 C 0.8334(4) 1.4415(3) 0.8530(2) 0.0539(11) Uani 1 1 d . . .
C13 C 0.7204(4) 1.4130(3) 0.7885(2) 0.0690(13) Uani 1 1 d . . .
H13A H 0.7230 1.4511 0.7488 0.104 Uiso 1 1 calc R . .
H13B H 0.6383 1.4159 0.8038 0.104 Uiso 1 1 calc R . .
H13C H 0.7290 1.3540 0.7723 0.104 Uiso 1 1 calc R . .
C14 C 0.8133(5) 1.5350(3) 0.8801(3) 0.0745(15) Uani 1 1 d . . .
H14A H 0.8162 1.5745 0.8413 0.112 Uiso 1 1 calc R . .
H14B H 0.8816 1.5533 0.9218 0.112 Uiso 1 1 calc R . .
H14C H 0.7295 1.5353 0.8939 0.112 Uiso 1 1 calc R . .
C15 C 0.8281(5) 1.3802(3) 0.9156(2) 0.0695(14) Uani 1 1 d . . .
H15A H 0.8988 1.3976 0.9564 0.104 Uiso 1 1 calc R . .
H15B H 0.8363 1.3214 0.8991 0.104 Uiso 1 1 calc R . .
H15C H 0.7458 1.3833 0.9308 0.104 Uiso 1 1 calc R . .
C16 C 0.9820(6) 1.3946(3) 0.5892(2) 0.0757(17) Uani 1 1 d . . .
H16A H 0.9547 1.4361 0.6217 0.114 Uiso 1 1 calc R . .
H16B H 0.9195 1.3892 0.5433 0.114 Uiso 1 1 calc R . .
H16C H 1.0668 1.4145 0.5808 0.114 Uiso 1 1 calc R . .
C17 C 0.8570(4) 1.2783(4) 0.6375(2) 0.0679(15) Uani 1 1 d . . .
H17A H 0.8330 1.3197 0.6713 0.102 Uiso 1 1 calc R . .
H17B H 0.8595 1.2217 0.6581 0.102 Uiso 1 1 calc R . .
H17C H 0.7935 1.2752 0.5920 0.102 Uiso 1 1 calc R . .
C18 C 1.0317(3) 1.2451(2) 0.57197(17) 0.0338(8) Uani 1 1 d . . .
C19 C 0.9497(4) 1.1761(3) 0.53598(19) 0.0434(9) Uani 1 1 d . . .
H19A H 0.8647 1.1672 0.5440 0.052 Uiso 1 1 calc R . .
C20 C 0.9929(4) 1.1202(3) 0.4881(2) 0.0478(10) Uani 1 1 d . . .
H20A H 0.9370 1.0735 0.4642 0.057 Uiso 1 1 calc R . .
C21 C 1.1167(4) 1.1327(3) 0.4757(2) 0.0502(11) Uani 1 1 d . . .
H21A H 1.1458 1.0948 0.4435 0.060 Uiso 1 1 calc R . .
C22 C 1.1990(4) 1.2024(3) 0.5115(2) 0.0518(11) Uani 1 1 d . . .
H22A H 1.2839 1.2111 0.5032 0.062 Uiso 1 1 calc R . .
C23 C 1.1573(4) 1.2584(3) 0.5587(2) 0.0441(10) Uani 1 1 d . . .
H23A H 1.2132 1.3054 0.5820 0.053 Uiso 1 1 calc R . .
C24 C 1.5074(3) 1.2656(2) 1.23977(19) 0.0353(8) Uani 1 1 d . . .
C25 C 1.4576(4) 1.2071(3) 1.1808(2) 0.0437(9) Uani 1 1 d . . .
C26 C 1.4371(4) 1.2308(3) 1.1085(2) 0.0562(12) Uani 1 1 d . . .
C27 C 1.4663(4) 1.3133(3) 1.0917(2) 0.0582(12) Uani 1 1 d . . .
C28 C 1.5167(4) 1.3739(3) 1.1479(2) 0.0502(10) Uani 1 1 d . . .
C29 C 1.5370(4) 1.3493(3) 1.2188(2) 0.0410(9) Uani 1 1 d . . .
C30 C 1.4944(3) 1.1459(2) 1.34673(19) 0.0337(8) Uani 1 1 d . . .
C31 C 1.5645(3) 1.0855(2) 1.38821(18) 0.0340(8) Uani 1 1 d . . .
C32 C 1.5117(4) 1.0062(3) 1.4057(2) 0.0439(10) Uani 1 1 d . . .
C33 C 1.3802(4) 0.9841(3) 1.3816(2) 0.0506(11) Uani 1 1 d . . .
C34 C 1.3042(4) 1.0411(3) 1.3416(2) 0.0473(10) Uani 1 1 d . . .
C35 C 1.3616(3) 1.1198(2) 1.3261(2) 0.0405(9) Uani 1 1 d . . .
C36 C 1.4913(3) 1.3091(2) 1.38392(19) 0.0329(8) Uani 1 1 d . . .
C37 C 1.5336(3) 1.3032(2) 1.45917(19) 0.0369(9) Uani 1 1 d . . .
C38 C 1.4899(4) 1.3516(3) 1.5114(2) 0.0430(10) Uani 1 1 d . . .
C39 C 1.3967(4) 1.4086(2) 1.4900(2) 0.0443(10) Uani 1 1 d . . .
C40 C 1.3511(3) 1.4166(2) 1.4166(2) 0.0430(9) Uani 1 1 d . . .
C41 C 1.3955(3) 1.3663(2) 1.3662(2) 0.0373(9) Uani 1 1 d . . .
C42 C 1.7120(3) 1.2558(2) 1.34023(17) 0.0315(8) Uani 1 1 d . . .
C43 C 1.7953(3) 1.3232(2) 1.37860(18) 0.0332(8) Uani 1 1 d . . .
C44 C 1.9274(3) 1.3325(2) 1.38135(18) 0.0364(9) Uani 1 1 d . . .
C45 C 1.9855(3) 1.2736(3) 1.34514(19) 0.0376(9) Uani 1 1 d . . .
C46 C 1.9088(3) 1.2046(2) 1.30604(19) 0.0380(9) Uani 1 1 d . . .
C47 C 1.7764(3) 1.1987(2) 1.30422(18) 0.0347(8) Uani 1 1 d . . .
F1 F 1.4286(2) 1.12235(15) 1.19095(12) 0.0549(6) Uani 1 1 d . . .
F2 F 1.3883(3) 1.16867(18) 1.05477(13) 0.0828(9) Uani 1 1 d . . .
F3 F 1.4483(3) 1.3360(2) 1.02227(13) 0.0919(10) Uani 1 1 d . . .
F4 F 1.5482(3) 1.45671(18) 1.13254(14) 0.0743(8) Uani 1 1 d . . .
F5 F 1.5894(2) 1.41195(14) 1.27103(11) 0.0522(6) Uani 1 1 d . . .
F6 F 1.69494(19) 1.10139(14) 1.41465(11) 0.0465(5) Uani 1 1 d . . .
F7 F 1.5875(3) 0.95186(15) 1.44652(13) 0.0627(7) Uani 1 1 d . . .
F8 F 1.3275(3) 0.90730(16) 1.39839(15) 0.0753(8) Uani 1 1 d . . .
F9 F 1.1760(2) 1.02020(16) 1.31898(15) 0.0682(7) Uani 1 1 d . . .
F10 F 1.28090(19) 1.17428(15) 1.28813(13) 0.0551(6) Uani 1 1 d . . .
F11 F 1.6259(2) 1.24829(14) 1.48398(11) 0.0474(6) Uani 1 1 d . . .
F12 F 1.5370(2) 1.34173(17) 1.58331(12) 0.0660(7) Uani 1 1 d . . .
F13 F 1.3515(2) 1.45540(16) 1.54026(14) 0.0651(7) Uani 1 1 d . . .
F14 F 1.2603(2) 1.47347(15) 1.39504(13) 0.0597(6) Uani 1 1 d . . .
F15 F 1.33909(19) 1.37733(14) 1.29550(11) 0.0487(6) Uani 1 1 d . . .
F16 F 1.74964(19) 1.38733(13) 1.41575(11) 0.0452(5) Uani 1 1 d . . .
F17 F 2.00273(19) 1.40088(14) 1.41945(11) 0.0471(6) Uani 1 1 d . . .
F18 F 2.11448(19) 1.28192(16) 1.34672(13) 0.0586(6) Uani 1 1 d . . .
F19 F 1.9624(2) 1.14408(15) 1.27019(13) 0.0578(6) Uani 1 1 d . . .
F20 F 1.70552(19) 1.13011(13) 1.26346(11) 0.0444(5) Uani 1 1 d . . .

loop_
_atom_site_aniso_label
_atom_site_aniso_U_11
_atom_site_aniso_U_22
_atom_site_aniso_U_33
_atom_site_aniso_U_23
_atom_site_aniso_U_13
_atom_site_aniso_U_12
Al2 0.0436(7) 0.0403(7) 0.0360(6) 0.0070(5) 0.0106(5) 0.0042(5)
Al1 0.0412(6) 0.0283(6) 0.0290(5) 0.0005(4) 0.0058(5) -0.0001(5)
O1 0.0353(13) 0.0321(14) 0.0320(12) 0.0052(10) 0.0069(10) 0.0020(10)
O2 0.0433(14) 0.0315(14) 0.0263(12) 0.0002(10) 0.0032(10) 0.0054(11)
Si1 0.0390(6) 0.0318(6) 0.0396(6) 0.0049(4) 0.0042(4) 0.0056(4)
Si2 0.0619(7) 0.0366(6) 0.0311(5) -0.0050(4) 0.0077(5) 0.0089(5)
N1 0.051(2) 0.043(2) 0.0261(15) -0.0042(13) 0.0045(14) 0.0122(15)
B1 0.027(2) 0.032(2) 0.041(2) -0.0042(18) 0.0032(18) 0.0013(17)
C2 0.073(3) 0.068(3) 0.038(2) 0.011(2) 0.008(2) 0.020(2)
C3 0.056(3) 0.051(3) 0.067(3) 0.004(2) 0.020(2) -0.003(2)
C1 0.068(3) 0.045(3) 0.053(3) -0.004(2) 0.014(2) -0.014(2)
C4 0.048(2) 0.039(2) 0.049(2) 0.0013(18) 0.0025(19) 0.0044(18)
C5 0.081(3) 0.046(3) 0.062(3) 0.019(2) 0.019(2) 0.017(2)
C6 0.039(2) 0.045(3) 0.053(2) -0.0047(19) -0.0021(19) 0.0062(18)
C7 0.050(3) 0.064(3) 0.090(4) 0.002(3) 0.000(2) 0.020(2)
C8 0.055(3) 0.072(4) 0.074(3) -0.016(3) -0.005(2) 0.004(2)
C9 0.045(3) 0.064(3) 0.082(3) -0.005(3) 0.017(2) -0.001(2)
C10 0.079(3) 0.055(3) 0.045(2) -0.014(2) 0.006(2) -0.001(2)
C11 0.099(4) 0.031(2) 0.052(3) 0.0035(19) 0.020(2) 0.011(2)
C12 0.065(3) 0.055(3) 0.043(2) -0.005(2) 0.012(2) 0.017(2)
C13 0.064(3) 0.079(4) 0.064(3) -0.004(3) 0.012(2) 0.014(3)
C14 0.092(4) 0.077(4) 0.062(3) -0.007(3) 0.024(3) 0.037(3)
C15 0.081(3) 0.081(4) 0.057(3) 0.004(2) 0.035(3) 0.016(3)
C16 0.144(5) 0.046(3) 0.037(2) 0.003(2) 0.006(3) 0.051(3)
C17 0.031(2) 0.120(4) 0.048(2) -0.033(3) 0.0014(19) 0.013(2)
C18 0.041(2) 0.032(2) 0.0278(18) 0.0041(15) 0.0057(15) 0.0059(16)
C19 0.039(2) 0.049(3) 0.041(2) -0.0020(18) 0.0034(17) 0.0056(18)
C20 0.050(3) 0.043(3) 0.043(2) -0.0111(18) -0.0053(19) 0.0054(19)
C21 0.060(3) 0.047(3) 0.045(2) -0.0106(19) 0.013(2) 0.016(2)
C22 0.050(3) 0.056(3) 0.054(3) 0.001(2) 0.022(2) 0.003(2)
C23 0.050(2) 0.039(2) 0.043(2) -0.0030(18) 0.0129(19) -0.0050(18)
C24 0.0273(19) 0.037(2) 0.040(2) -0.0024(16) 0.0016(15) 0.0060(15)
C25 0.042(2) 0.038(2) 0.050(2) -0.0020(18) 0.0054(18) 0.0049(18)
C26 0.059(3) 0.065(3) 0.039(2) -0.009(2) -0.003(2) 0.004(2)
C27 0.058(3) 0.074(4) 0.038(2) 0.011(2) -0.001(2) 0.005(2)
C28 0.048(2) 0.051(3) 0.051(3) 0.011(2) 0.007(2) -0.001(2)
C29 0.037(2) 0.041(2) 0.043(2) -0.0024(18) 0.0038(17) 0.0003(17)
C30 0.0266(18) 0.034(2) 0.041(2) -0.0072(16) 0.0088(15) 0.0036(15)
C31 0.031(2) 0.035(2) 0.0373(19) -0.0030(16) 0.0106(16) 0.0011(16)
C32 0.058(3) 0.038(2) 0.039(2) 0.0023(17) 0.0174(19) 0.010(2)
C33 0.061(3) 0.035(2) 0.062(3) -0.007(2) 0.034(2) -0.011(2)
C34 0.036(2) 0.044(3) 0.062(3) -0.018(2) 0.018(2) -0.0076(19)
C35 0.035(2) 0.037(2) 0.051(2) -0.0084(18) 0.0139(18) 0.0025(17)
C36 0.0219(17) 0.031(2) 0.043(2) -0.0039(16) 0.0033(15) -0.0025(14)
C37 0.0294(19) 0.038(2) 0.043(2) 0.0005(17) 0.0068(16) 0.0012(16)
C38 0.043(2) 0.047(3) 0.041(2) -0.0065(18) 0.0183(18) -0.0053(19)
C39 0.041(2) 0.038(2) 0.060(3) -0.0106(19) 0.027(2) -0.0017(18)
C40 0.031(2) 0.036(2) 0.064(3) -0.0003(19) 0.0155(19) 0.0050(17)
C41 0.031(2) 0.036(2) 0.044(2) -0.0009(17) 0.0060(17) 0.0002(16)
C42 0.0294(19) 0.032(2) 0.0330(18) 0.0042(15) 0.0042(15) 0.0034(15)
C43 0.035(2) 0.035(2) 0.0323(18) 0.0030(15) 0.0118(15) 0.0075(16)
C44 0.031(2) 0.038(2) 0.038(2) 0.0038(16) 0.0043(16) -0.0069(16)
C45 0.0260(19) 0.044(2) 0.044(2) 0.0129(17) 0.0093(16) 0.0030(16)
C46 0.036(2) 0.038(2) 0.045(2) 0.0066(17) 0.0178(17) 0.0082(17)
C47 0.034(2) 0.031(2) 0.039(2) 0.0003(16) 0.0067(16) 0.0032(16)
F1 0.0636(15) 0.0411(15) 0.0527(14) -0.0099(11) -0.0024(11) 0.0029(11)
F2 0.112(2) 0.076(2) 0.0464(14) -0.0165(13) -0.0102(14) 0.0018(17)
F3 0.114(2) 0.111(3) 0.0435(15) 0.0176(15) 0.0023(15) -0.0061(19)
F4 0.0810(19) 0.0687(19) 0.0703(17) 0.0235(14) 0.0114(14) -0.0105(15)
F5 0.0577(14) 0.0397(14) 0.0547(14) -0.0019(11) 0.0067(11) -0.0104(11)
F6 0.0386(12) 0.0475(14) 0.0515(13) 0.0070(10) 0.0030(10) 0.0061(10)
F7 0.0863(18) 0.0438(16) 0.0616(15) 0.0174(12) 0.0189(13) 0.0114(13)
F8 0.0865(19) 0.0478(16) 0.097(2) 0.0080(14) 0.0387(16) -0.0207(14)
F9 0.0404(14) 0.0627(17) 0.100(2) -0.0224(14) 0.0230(13) -0.0168(12)
F10 0.0317(12) 0.0481(15) 0.0821(17) -0.0045(12) 0.0035(11) 0.0071(10)
F11 0.0458(13) 0.0521(15) 0.0423(12) -0.0015(10) 0.0015(10) 0.0148(11)
F12 0.0773(18) 0.0784(19) 0.0443(14) -0.0073(12) 0.0171(12) 0.0100(14)
F13 0.0722(17) 0.0541(16) 0.0784(17) -0.0175(13) 0.0406(14) 0.0049(13)
F14 0.0488(14) 0.0479(15) 0.0868(18) -0.0013(13) 0.0195(13) 0.0204(11)
F15 0.0403(12) 0.0504(15) 0.0548(14) 0.0038(11) 0.0047(10) 0.0149(10)
F16 0.0382(12) 0.0427(13) 0.0534(13) -0.0143(10) 0.0107(10) -0.0016(10)
F17 0.0387(12) 0.0469(14) 0.0514(13) -0.0047(10) 0.0058(10) -0.0128(10)
F18 0.0290(12) 0.0659(17) 0.0839(17) 0.0047(13) 0.0202(11) -0.0001(11)
F19 0.0458(13) 0.0532(16) 0.0802(17) -0.0102(12) 0.0259(12) 0.0113(11)
F20 0.0401(12) 0.0357(13) 0.0561(13) -0.0113(10) 0.0097(10) 0.0020(9)

loop_
_geom_bond_atom_site_label_1
_geom_bond_atom_site_label_2
_geom_bond_distance
_geom_bond_site_symmetry_2
_geom_bond_publ_flag
Al2 O1 1.914(3) . ?
Al2 O2 1.914(3) . ?
Al2 C2 1.953(4) . ?
Al2 C3 1.965(4) . ?
Al2 Al1 2.753(2) . ?
Al1 O1 1.801(3) . ?
Al1 O2 1.830(3) . ?
Al1 C1 1.939(4) . ?
Al1 N1 2.015(3) . ?
O1 Si1 1.725(3) . ?
O2 Si2 1.714(3) . ?
Si1 C4 1.846(4) . ?
Si1 C5 1.871(4) . ?
Si1 C6 1.897(4) . ?
Si2 C10 1.865(4) . ?
Si2 C11 1.868(4) . ?
Si2 C12 1.898(5) . ?
N1 C18 1.492(4) . ?
N1 C17 1.512(5) . ?
N1 C16 1.526(5) . ?
B1 C42 1.671(5) . ?
B1 C30 1.670(6) . ?
B1 C24 1.670(5) . ?
B1 C36 1.674(5) . ?
C6 C9 1.546(6) . ?
C6 C7 1.542(6) . ?
C6 C8 1.554(6) . ?
C12 C15 1.544(6) . ?
C12 C13 1.546(6) . ?
C12 C14 1.564(6) . ?
C18 C19 1.391(5) . ?
C18 C23 1.399(5) . ?
C19 C20 1.393(5) . ?
C20 C21 1.373(6) . ?
C21 C22 1.399(6) . ?
C22 C23 1.377(5) . ?
C24 C29 1.402(5) . ?
C24 C25 1.399(5) . ?
C25 F1 1.356(5) . ?
C25 C26 1.397(6) . ?
C26 C27 1.356(6) . ?
C26 F2 1.367(5) . ?
C27 F3 1.342(5) . ?
C27 C28 1.385(6) . ?
C28 F4 1.358(5) . ?
C28 C29 1.376(5) . ?
C29 F5 1.362(4) . ?
C30 C31 1.393(5) . ?
C30 C35 1.401(5) . ?
C31 F6 1.365(4) . ?
C31 C32 1.391(5) . ?
C32 F7 1.350(4) . ?
C32 C33 1.382(6) . ?
C33 F8 1.352(5) . ?
C33 C34 1.372(6) . ?
C34 F9 1.345(4) . ?
C34 C35 1.390(6) . ?
C35 F10 1.355(4) . ?
C36 C41 1.387(5) . ?
C36 C37 1.402(5) . ?
C37 F11 1.358(4) . ?
C37 C38 1.387(5) . ?
C38 F12 1.360(4) . ?
C38 C39 1.376(6) . ?
C39 F13 1.353(4) . ?
C39 C40 1.378(6) . ?
C40 F14 1.357(4) . ?
C40 C41 1.382(5) . ?
C41 F15 1.363(4) . ?
C42 C47 1.392(5) . ?
C42 C43 1.396(5) . ?
C43 F16 1.365(4) . ?
C43 C44 1.380(5) . ?
C44 F17 1.367(4) . ?
C44 C45 1.371(5) . ?
C45 F18 1.350(4) . ?
C45 C46 1.387(5) . ?
C46 F19 1.357(4) . ?
C46 C47 1.385(5) . ?
C47 F20 1.371(4) . ?
